data_2002725
loop_
_publ_author_name
'Rath, M'
'Mueller-Buschbaum, Hk'

_publ_section_title
;
Ein neuer Strukturtyp eines Halogenoxoruthenats mit geordneter Ru(IV)-
Ru(V)-Verteilung: Ba5 Ru2 O9 Cl
;
_journal_name_full 'Journal of Alloys Compd.'
_journal_page_first 239
_journal_page_last 243
_journal_paper_doi 10.1016/0925-8388(94)91106-1
_journal_volume 209
_journal_year 1994
_chemical_formula_structural 'Ba5 Ru2 O9 Cl'
_chemical_formula_sum 'Ba5 Cl O9 Ru2'
_chemical_name_systematic
;
Pentabarium ruthenium(IV) ruthenium(V) nonaoxide chloride
;
_space_group_IT_number 36
_symmetry_cell_setting orthorhombic
_symmetry_Int_Tables_number 36
_symmetry_space_group_name_Hall 'C 2c -2'
_symmetry_space_group_name_H-M 'C m c 21'
_cell_angle_alpha 90
_cell_angle_beta 90
_cell_angle_gamma 90
_cell_formula_units_Z 4
_cell_length_a 5.932(2)
_cell_length_b 10.275(1)
_cell_length_c 18.01797(200)
_cell_volume 1098.2
_refine_ls_R_factor_all 0.069
_cod_database_code 2002725

loop_
_symmetry_equiv_pos_as_xyz
x,y,z
-x,y,z
-x,-y,1/2+z
x,-y,1/2+z
1/2+x,1/2+y,z
1/2-x,1/2+y,z
1/2-x,1/2-y,1/2+z
1/2+x,1/2-y,1/2+z

loop_
_atom_site_aniso_label
_atom_site_aniso_U_11
_atom_site_aniso_U_12
_atom_site_aniso_U_13
_atom_site_aniso_U_22
_atom_site_aniso_U_23
_atom_site_aniso_U_33
Ru1 0.002(1) 0. 0. 0.001(1) 0.002(1) 0.005(1)
Ru2 0.003(1) 0. 0. 0.003(1) 0.002(1) 0.009(1)
Ba1 0.009(1) 0. 0. 0.009(1) -0.001(1) 0.016(1)
Ba2 0.006(1) 0. 0. 0.013(1) -0.002(1) 0.016(1)
Ba3 0.015(1) 0. 0. 0.008(1) 0.001(1) 0.011(1)
Ba4 0.017(6) 0. 0. 0.018(5) -0.004(4) 0.021(2)
Ba5 0.028(1) 0. 0. 0.029(1) .000(1) 0.007(1)
Cl1 0.043(45) 0. 0. 0.030(11) -0.017(86) 0.011(10)

loop_
_atom_site_label
_atom_site_type_symbol
_atom_site_symmetry_multiplicity
_atom_site_Wyckoff_symbol
_atom_site_fract_x
_atom_site_fract_y
_atom_site_fract_z
_atom_site_occupancy
_atom_site_attached_hydrogens
_atom_site_calc_flag
Ru1 Ru5+ 4 a 0. 0.1641(3) 0.6748(2) 1. 0 d
Ru2 Ru4+ 4 a 0. 0.1691(3) 0.8281(2) 1. 0 d
Ba1 Ba2+ 4 a 0. 0.1668(2) 0.2519(3) 1. 0 d
Ba2 Ba2+ 4 a 0. 0.4989(3) 0.6409(2) 1. 0 d
Ba3 Ba2+ 4 a 0. 0.4993(2) 0.3644(2) 1. 0 d
Ba4 Ba2+ 4 a 0. 0.1685(8) 0.0142(3) 1. 0 d
Ba5 Ba2+ 4 a 0. 0.1665(4) 0.4855(2) 1. 0 d
O1 O2- 8 b 0.225(2) 0.092(1) 0.750(2) 1. 0 d
O2 O2- 4 a 0. 0.316(2) 0.749(3) 1. 0 d
O3 O2- 8 b 0.233(4) 0.243(2) 0.626(1) 1. 0 d
O4 O2- 4 a 0. 0.989(3) 0.125(2) 1. 0 d
O5 O2- 4 a 0. 0.015(3) 0.892(2) 1. 0 d
O6 O2- 8 b 0.2768(4) 0.246(2) 0.890(1) 1. 0 d
Cl1 Cl1- 4 a 0. 0.432(15) 0.508(9) 1. 0 d

loop_
_atom_type_symbol
_atom_type_oxidation_number
Ru5+ 5.000
Ru4+ 4.000
Ba2+ 2.000
O2- -2.000
Cl1- -1.000
